data_7048117
loop_
_publ_author_name
'Wang, Yichen'
'Li, Jing'
'Zhang, Li'
'Chen, Chao'
'Feng, Rui'
'Zhao, Yue'
'Zhang, Yi-Quan'
'Tan, Gengwen'
'Song, You'
'Wang, Xinping'

_publ_section_title
;
 Magnetic on-off switching in redox non-innocent ligand bridged binuclear
 cobalt complexes.
;
_journal_issue 48
_journal_name_full 'Dalton transactions (Cambridge, England : 2003)'
_journal_page_first 17211
_journal_page_last 17215
_journal_paper_doi 10.1039/c8dt04157a
_journal_volume 47
_journal_year 2018
_chemical_formula_sum 'C94 H116 B Co2 N8 O'
_chemical_formula_weight 1502.61
_space_group_crystal_system triclinic
_space_group_IT_number 2
_space_group_name_Hall '-P 1'
_space_group_name_H-M_alt 'P -1'
_symmetry_space_group_name_Hall '-P 1'
_symmetry_space_group_name_H-M 'P -1'
_atom_sites_solution_hydrogens geom
_audit_creation_method SHELXL-2018/3
_audit_update_record
;
2018-08-17 deposited with the CCDC.
2018-11-13 downloaded from the CCDC.
;
_cell_angle_alpha 84.7460(10)
_cell_angle_beta 76.3530(10)
_cell_angle_gamma 72.5170(10)
_cell_formula_units_Z 2
_cell_length_a 15.2751(6)
_cell_length_b 16.3305(6)
_cell_length_c 20.2692(7)
_cell_measurement_reflns_used 9954
_cell_measurement_temperature 123(2)
_cell_measurement_theta_max 27.46
_cell_measurement_theta_min 2.31
_cell_volume 4685.3(3)
_computing_cell_refinement 'Saint+ ver. V8.37A (Bruker AXS)'
_computing_data_collection 'APEX2 ver. 2014.9 (Bruker AXS)'
_computing_data_reduction 'Saint+ ver. V8.37A (Bruker AXS)'
_computing_structure_refinement 'SHELXL-2018/3 (Sheldrick, 2018)'
_computing_structure_solution 'SHELXT 2014/4 (Sheldrick, 2014)'
_diffrn_ambient_temperature 123(2)
_diffrn_measured_fraction_theta_full 0.996
_diffrn_measured_fraction_theta_max 0.996
_diffrn_measurement_device_type 'Bruker D8 Quest'
_diffrn_measurement_method '\f and \w scans'
_diffrn_radiation_type MoK\a
_diffrn_radiation_wavelength 0.71073
_diffrn_reflns_av_R_equivalents 0.0299
_diffrn_reflns_av_unetI/netI 0.0477
_diffrn_reflns_Laue_measured_fraction_full 0.996
_diffrn_reflns_Laue_measured_fraction_max 0.996
_diffrn_reflns_limit_h_max 16
_diffrn_reflns_limit_h_min -18
_diffrn_reflns_limit_k_max 14
_diffrn_reflns_limit_k_min -19
_diffrn_reflns_limit_l_max 24
_diffrn_reflns_limit_l_min -24
_diffrn_reflns_number 34490
_diffrn_reflns_point_group_measured_fraction_full 0.996
_diffrn_reflns_point_group_measured_fraction_max 0.996
_diffrn_reflns_theta_full 25.009
_diffrn_reflns_theta_max 25.009
_diffrn_reflns_theta_min 2.068
_diffrn_source 'microfocus sealed tube (Incoatec ImS)'
_exptl_absorpt_coefficient_mu 0.400
_exptl_absorpt_correction_T_max 0.7456
_exptl_absorpt_correction_T_min 0.6834
_exptl_absorpt_correction_type multi-scan
_exptl_absorpt_process_details 'SadAbs 2016/2 (Bruker AXS)'
_exptl_crystal_colour brown
_exptl_crystal_density_diffrn 1.065
_exptl_crystal_description block
_exptl_crystal_F_000 1606
_exptl_crystal_size_max 0.270
_exptl_crystal_size_mid 0.250
_exptl_crystal_size_min 0.190
_refine_diff_density_max 0.268
_refine_diff_density_min -0.302
_refine_diff_density_rms 0.045
_refine_ls_extinction_method none
_refine_ls_goodness_of_fit_ref 1.037
_refine_ls_hydrogen_treatment constr
_refine_ls_matrix_type full
_refine_ls_number_parameters 1020
_refine_ls_number_reflns 16458
_refine_ls_number_restraints 191
_refine_ls_restrained_S_all 1.034
_refine_ls_R_factor_all 0.0582
_refine_ls_R_factor_gt 0.0412
_refine_ls_shift/su_max 0.001
_refine_ls_shift/su_mean 0.000
_refine_ls_structure_factor_coef Fsqd
_refine_ls_weighting_details 'w=1/[\s^2^(Fo^2^)+(0.0538P)^2^+1.4702P] where P=(Fo^2^+2Fc^2^)/3'
_refine_ls_weighting_scheme calc
_refine_ls_wR_factor_gt 0.1017
_refine_ls_wR_factor_ref 0.1111
_reflns_Friedel_coverage 0.000
_reflns_number_gt 12850
_reflns_number_total 16458
_reflns_threshold_expression 'I > 2\s(I)'
_cod_data_source_file c8dt04157a2.cif
_cod_data_source_block p1_a_sq
_cod_depositor_comments 'Adding full bibliography for 7048116--7048117.cif.'
_cod_database_code 7048117
_shelx_shelxl_version_number 2018/3
_shelx_space_group_comment
;
The symmetry employed for this shelxl refinement is uniquely defined
by the following loop, which should always be used as a source of
symmetry information in preference to the above space-group names.
They are only intended as comments.
;
_shelx_estimated_absorpt_t_min 0.900
_shelx_estimated_absorpt_t_max 0.928

loop_
_space_group_symop_operation_xyz
'x, y, z'
'-x, -y, -z'

loop_
_atom_site_label
_atom_site_type_symbol
_atom_site_fract_x
_atom_site_fract_y
_atom_site_fract_z
_atom_site_U_iso_or_equiv
_atom_site_adp_type
_atom_site_occupancy
_atom_site_site_symmetry_order
_atom_site_calc_flag
_atom_site_refinement_flags_posn
_atom_site_refinement_flags_adp
_atom_site_refinement_flags_occupancy
_atom_site_disorder_assembly
_atom_site_disorder_group
B1 B 0.02869(19) 0.19485(15) 0.72827(13) 0.0279(6) Uani 1 1 d . . . . .
C1 C 0.45981(14) 0.02778(12) 0.51996(10) 0.0198(4) Uani 1 1 d . . . . .
C2 C 0.39590(16) 0.13481(13) 0.59865(11) 0.0291(5) Uani 1 1 d . . . . .
H2 H 0.402341 0.173999 0.626378 0.035 Uiso 1 1 calc R U . . .
C3 C 0.30649(16) 0.13297(14) 0.59749(11) 0.0303(5) Uani 1 1 d . . . . .
H3 H 0.253517 0.169548 0.624077 0.036 Uiso 1 1 calc R U . . .
C4 C 0.29850(15) 0.07475(13) 0.55535(11) 0.0263(5) Uani 1 1 d . . . . .
H4 H 0.238975 0.071700 0.554424 0.032 Uiso 1 1 calc R U . . .
C5 C 0.80524(18) 0.20753(15) 0.52133(14) 0.0401(6) Uani 1 1 d . . . . .
H5A H 0.845733 0.184736 0.479174 0.060 Uiso 1 1 calc R U . . .
H5B H 0.842644 0.213027 0.551739 0.060 Uiso 1 1 calc R U . . .
H5C H 0.764063 0.262907 0.513085 0.060 Uiso 1 1 calc R U . . .
C6 C 0.74756(15) 0.14768(13) 0.55272(11) 0.0268(5) Uani 1 1 d . . . . .
C7 C 0.78323(16) 0.08573(14) 0.59925(11) 0.0298(5) Uani 1 1 d . . . . .
H7 H 0.843084 0.083281 0.603943 0.036 Uiso 1 1 calc R U . . .
C8 C 0.74303(16) 0.02672(14) 0.63995(11) 0.0282(5) Uani 1 1 d . . . . .
C9 C 0.79391(18) -0.02123(17) 0.69370(13) 0.0450(7) Uani 1 1 d . . . . .
H9A H 0.755277 -0.051956 0.723654 0.067 Uiso 1 1 calc R U . . .
H9B H 0.806752 0.018860 0.719213 0.067 Uiso 1 1 calc R U . . .
H9C H 0.852035 -0.061075 0.672394 0.067 Uiso 1 1 calc R U . . .
C10 C 0.61876(16) -0.04272(14) 0.67965(11) 0.0292(5) Uani 1 1 d . . . . .
C11 C 0.64485(17) -0.13131(14) 0.66889(12) 0.0343(6) Uani 1 1 d . . . . .
C12 C 0.5964(2) -0.18069(16) 0.71389(13) 0.0432(6) Uani 1 1 d . . . . .
H12 H 0.613121 -0.239590 0.707827 0.052 Uiso 1 1 calc R U . . .
C13 C 0.5244(2) -0.14451(17) 0.76706(13) 0.0458(7) Uani 1 1 d . . . . .
H13 H 0.493554 -0.178945 0.796789 0.055 Uiso 1 1 calc R U . . .
C14 C 0.49820(19) -0.05794(17) 0.77630(13) 0.0423(6) Uani 1 1 d . . . . .
H14 H 0.448966 -0.033893 0.812160 0.051 Uiso 1 1 calc R U . . .
C15 C 0.54395(17) -0.00511(15) 0.73292(11) 0.0331(5) Uani 1 1 d . . . . .
C16 C 0.51268(19) 0.09097(16) 0.74443(13) 0.0415(6) Uani 1 1 d . . . . .
H16 H 0.530515 0.119694 0.700892 0.050 Uiso 1 1 calc R U . . .
C17 C 0.5636(2) 0.1117(2) 0.79402(18) 0.0715(10) Uani 1 1 d . . . . .
H17A H 0.548267 0.172877 0.797494 0.107 Uiso 1 1 calc R U . . .
H17B H 0.630315 0.088406 0.777945 0.107 Uiso 1 1 calc R U . . .
H17C H 0.544440 0.086966 0.837858 0.107 Uiso 1 1 calc R U . . .
C18 C 0.40681(19) 0.12636(17) 0.76983(14) 0.0497(7) Uani 1 1 d . . . . .
H18A H 0.375211 0.104378 0.742995 0.075 Uiso 1 1 calc R U . . .
H18B H 0.388929 0.187906 0.766050 0.075 Uiso 1 1 calc R U . . .
H18C H 0.389497 0.109114 0.816493 0.075 Uiso 1 1 calc R U . . .
C19 C 0.7220(2) -0.17566(15) 0.61055(13) 0.0441(7) Uani 1 1 d . . . . .
H19 H 0.745142 -0.131820 0.581498 0.053 Uiso 1 1 calc R U . . .
C20 C 0.6844(3) -0.22408(17) 0.56790(14) 0.0629(9) Uani 1 1 d . . . . .
H20A H 0.666731 -0.270634 0.594499 0.094 Uiso 1 1 calc R U . . .
H20B H 0.732422 -0.246369 0.528599 0.094 Uiso 1 1 calc R U . . .
H20C H 0.630515 -0.185638 0.553796 0.094 Uiso 1 1 calc R U . . .
C21 C 0.8042(2) -0.23737(19) 0.63743(16) 0.0703(10) Uani 1 1 d . . . . .
H21A H 0.829779 -0.205695 0.661749 0.105 Uiso 1 1 calc R U . . .
H21B H 0.852163 -0.265505 0.600022 0.105 Uiso 1 1 calc R U . . .
H21C H 0.782239 -0.279559 0.667342 0.105 Uiso 1 1 calc R U . . .
C22 C 0.62383(15) 0.22944(13) 0.49746(11) 0.0266(5) Uani 1 1 d . . . . .
C23 C 0.63557(17) 0.22714(14) 0.42703(11) 0.0316(5) Uani 1 1 d . . . . .
C24 C 0.5903(2) 0.29994(16) 0.39357(14) 0.0505(7) Uani 1 1 d . . . . .
H24 H 0.597132 0.299367 0.346777 0.061 Uiso 1 1 calc R U . . .
C25 C 0.5353(2) 0.37310(17) 0.42853(15) 0.0606(9) Uani 1 1 d . . . . .
H25 H 0.507303 0.421892 0.405119 0.073 Uiso 1 1 calc R U . . .
C26 C 0.5221(2) 0.37372(16) 0.49755(14) 0.0512(7) Uani 1 1 d . . . . .
H26 H 0.484121 0.422995 0.520720 0.061 Uiso 1 1 calc R U . . .
C27 C 0.56426(18) 0.30231(14) 0.53392(12) 0.0365(6) Uani 1 1 d . . . . .
C28 C 0.5438(2) 0.30430(16) 0.61029(13) 0.0524(8) Uani 1 1 d . . . . .
H28 H 0.557428 0.244687 0.627289 0.063 Uiso 1 1 calc R U . . .
C29 C 0.6061(3) 0.3457(3) 0.63487(18) 0.0876(13) Uani 1 1 d . . . . .
H29A H 0.670377 0.311243 0.622385 0.131 Uiso 1 1 calc R U . . .
H29B H 0.587495 0.350215 0.683377 0.131 Uiso 1 1 calc R U . . .
H29C H 0.600037 0.401992 0.614461 0.131 Uiso 1 1 calc R U . . .
C30 C 0.4421(2) 0.3490(2) 0.64155(16) 0.0699(10) Uani 1 1 d . . . . .
H30A H 0.429112 0.409513 0.631485 0.105 Uiso 1 1 calc R U . . .
H30B H 0.430637 0.339499 0.689873 0.105 Uiso 1 1 calc R U . . .
H30C H 0.401879 0.326414 0.623145 0.105 Uiso 1 1 calc R U . . .
C31 C 0.69442(17) 0.14861(14) 0.38602(11) 0.0345(6) Uani 1 1 d . . . . .
H31 H 0.718671 0.103022 0.417616 0.041 Uiso 1 1 calc R U . . .
C32 C 0.6350(2) 0.11654(17) 0.34939(13) 0.0489(7) Uani 1 1 d . . . . .
H32A H 0.580213 0.109410 0.381323 0.073 Uiso 1 1 calc R U . . .
H32B H 0.671325 0.062445 0.329107 0.073 Uiso 1 1 calc R U . . .
H32C H 0.615982 0.157561 0.314663 0.073 Uiso 1 1 calc R U . . .
C33 C 0.7781(2) 0.16621(18) 0.33565(13) 0.0509(7) Uani 1 1 d . . . . .
H33A H 0.756122 0.212013 0.304953 0.076 Uiso 1 1 calc R U . . .
H33B H 0.813769 0.115371 0.310448 0.076 Uiso 1 1 calc R U . . .
H33C H 0.817253 0.182374 0.359719 0.076 Uiso 1 1 calc R U . . .
C34 C 0.00792(14) 0.46375(13) 0.98052(10) 0.0219(4) Uani 1 1 d . . . . .
C35 C 0.00508(17) 0.32455(14) 0.97507(11) 0.0307(5) Uani 1 1 d . . . . .
H35 H -0.006614 0.274535 0.995802 0.037 Uiso 1 1 calc R U . . .
C36 C 0.03987(17) 0.32597(14) 0.90561(11) 0.0324(5) Uani 1 1 d . . . . .
H36 H 0.051307 0.278124 0.879774 0.039 Uiso 1 1 calc R U . . .
C37 C 0.05707(16) 0.40083(13) 0.87585(11) 0.0291(5) Uani 1 1 d . . . . .
H37 H 0.079570 0.403277 0.829109 0.035 Uiso 1 1 calc R U . . .
C38 C 0.33579(17) 0.56340(15) 0.75927(12) 0.0362(6) Uani 1 1 d . . . . .
H38A H 0.364288 0.592401 0.783470 0.054 Uiso 1 1 calc R U . . .
H38B H 0.347570 0.580085 0.712087 0.054 Uiso 1 1 calc R U . . .
H38C H 0.362126 0.502452 0.763925 0.054 Uiso 1 1 calc R U . . .
C39 C 0.23146(16) 0.58732(13) 0.78795(11) 0.0257(5) Uani 1 1 d . . . . .
C40 C 0.17249(16) 0.61764(13) 0.74225(11) 0.0267(5) Uani 1 1 d . . . . .
H40 H 0.202541 0.611950 0.696607 0.032 Uiso 1 1 calc R U . . .
C41 C 0.07530(16) 0.65516(13) 0.75490(10) 0.0258(5) Uani 1 1 d . . . . .
C42 C 0.03331(18) 0.69395(16) 0.69446(11) 0.0370(6) Uani 1 1 d . . . . .
H42A H -0.010417 0.664781 0.688952 0.055 Uiso 1 1 calc R U . . .
H42B H 0.082599 0.687872 0.654239 0.055 Uiso 1 1 calc R U . . .
H42C H 0.001166 0.753750 0.701916 0.055 Uiso 1 1 calc R U . . .
C43 C 0.26070(15) 0.56369(14) 0.90118(10) 0.0266(5) Uani 1 1 d . . . . .
C44 C 0.31029(16) 0.47966(14) 0.91786(11) 0.0319(5) Uani 1 1 d . . . . .
C45 C 0.36662(18) 0.46932(16) 0.96507(12) 0.0399(6) Uani 1 1 d . . . . .
H45 H 0.400712 0.414370 0.976184 0.048 Uiso 1 1 calc R U . . .
C46 C 0.37254(18) 0.53875(17) 0.99531(12) 0.0410(6) Uani 1 1 d . . . . .
H46 H 0.410769 0.530436 1.026331 0.049 Uiso 1 1 calc R U . . .
C47 C 0.32235(17) 0.62031(16) 0.98000(12) 0.0377(6) Uani 1 1 d . . . . .
H47 H 0.326626 0.666738 1.001126 0.045 Uiso 1 1 calc R U . . .
C48 C 0.26493(16) 0.63486(14) 0.93322(11) 0.0300(5) Uani 1 1 d . . . . .
C49 C 0.20886(18) 0.72546(14) 0.91807(13) 0.0369(6) Uani 1 1 d . . . . .
H49 H 0.151477 0.721697 0.906435 0.044 Uiso 1 1 calc R U . . .
C50 C 0.2616(2) 0.76548(17) 0.85720(14) 0.0565(8) Uani 1 1 d . . . . .
H50A H 0.318648 0.769904 0.866763 0.085 Uiso 1 1 calc R U . . .
H50B H 0.223029 0.821699 0.847875 0.085 Uiso 1 1 calc R U . . .
H50C H 0.276600 0.730191 0.818406 0.085 Uiso 1 1 calc R U . . .
C51 C 0.17838(19) 0.78435(16) 0.97893(14) 0.0473(7) Uani 1 1 d . . . . .
H51A H 0.151975 0.755588 1.018607 0.071 Uiso 1 1 calc R U . . .
H51B H 0.132048 0.836122 0.969974 0.071 Uiso 1 1 calc R U . . .
H51C H 0.231971 0.798281 0.986392 0.071 Uiso 1 1 calc R U . . .
C52 C 0.30579(19) 0.40047(15) 0.88701(13) 0.0411(6) Uani 1 1 d . . . . .
H52 H 0.266250 0.419190 0.853617 0.049 Uiso 1 1 calc R U . . .
C53 C 0.4038(2) 0.34770(17) 0.85010(15) 0.0562(8) Uani 1 1 d . . . . .
H53A H 0.432514 0.383960 0.817781 0.084 Uiso 1 1 calc R U . . .
H53B H 0.398018 0.301549 0.826884 0.084 Uiso 1 1 calc R U . . .
H53C H 0.442138 0.324583 0.882550 0.084 Uiso 1 1 calc R U . . .
C54 C 0.2610(2) 0.34434(17) 0.94126(15) 0.0540(8) Uani 1 1 d . . . . .
H54A H 0.300841 0.322087 0.972847 0.081 Uiso 1 1 calc R U . . .
H54B H 0.253413 0.297564 0.919887 0.081 Uiso 1 1 calc R U . . .
H54C H 0.200559 0.378271 0.964987 0.081 Uiso 1 1 calc R U . . .
C55 C -0.07838(16) 0.70867(13) 0.82644(10) 0.0257(5) Uani 1 1 d . . . . .
C56 C -0.14777(16) 0.67029(14) 0.82273(11) 0.0299(5) Uani 1 1 d . . . . .
C57 C -0.24010(18) 0.72140(15) 0.83058(12) 0.0381(6) Uani 1 1 d . . . . .
H57 H -0.286575 0.696876 0.827471 0.046 Uiso 1 1 calc R U . . .
C58 C -0.26441(18) 0.80815(16) 0.84296(13) 0.0409(6) Uani 1 1 d . . . . .
H58 H -0.326389 0.841872 0.846934 0.049 Uiso 1 1 calc R U . . .
C59 C -0.19614(18) 0.84425(15) 0.84935(12) 0.0374(6) Uani 1 1 d . . . . .
H59 H -0.213010 0.902302 0.858788 0.045 Uiso 1 1 calc R U . . .
C60 C -0.10288(17) 0.79590(14) 0.84201(11) 0.0305(5) Uani 1 1 d . . . . .
C61 C -0.03050(18) 0.83853(14) 0.85165(13) 0.0395(6) Uani 1 1 d . . . . .
H61 H 0.027412 0.793080 0.854729 0.047 Uiso 1 1 calc R U . . .
C62 C -0.0637(2) 0.88839(19) 0.91700(14) 0.0616(9) Uani 1 1 d . . . . .
H62A H -0.012631 0.905382 0.925835 0.092 Uiso 1 1 calc R U . . .
H62B H -0.084692 0.852756 0.953941 0.092 Uiso 1 1 calc R U . . .
H62C H -0.114612 0.938546 0.912517 0.092 Uiso 1 1 calc R U . . .
C63 C -0.0068(2) 0.8982(2) 0.79284(14) 0.0582(8) Uani 1 1 d . . . . .
H63A H -0.061899 0.944895 0.790108 0.087 Uiso 1 1 calc R U . . .
H63B H 0.014741 0.867104 0.751316 0.087 Uiso 1 1 calc R U . . .
H63C H 0.041741 0.920358 0.799846 0.087 Uiso 1 1 calc R U . . .
C64 C -0.12531(17) 0.57408(14) 0.81221(12) 0.0336(5) Uani 1 1 d . . . . .
H64 H -0.056978 0.548881 0.804669 0.040 Uiso 1 1 calc R U . . .
C65 C -0.17099(19) 0.53229(16) 0.87640(14) 0.0450(6) Uani 1 1 d . . . . .
H65A H -0.152051 0.546197 0.914868 0.068 Uiso 1 1 calc R U . . .
H65B H -0.151384 0.471111 0.871611 0.068 Uiso 1 1 calc R U . . .
H65C H -0.238200 0.553345 0.882998 0.068 Uiso 1 1 calc R U . . .
C66 C -0.15729(19) 0.55492(16) 0.75105(14) 0.0454(7) Uani 1 1 d . . . . .
H66A H -0.223998 0.580193 0.757022 0.068 Uiso 1 1 calc R U . . .
H66B H -0.142420 0.493908 0.746943 0.068 Uiso 1 1 calc R U . . .
H66C H -0.125592 0.578592 0.710658 0.068 Uiso 1 1 calc R U . . .
C67 C 0.07868(16) 0.27345(13) 0.71926(11) 0.0280(5) Uani 1 1 d . . . . .
C68 C 0.16452(16) 0.26513(14) 0.73620(11) 0.0306(5) Uani 1 1 d . . . . .
H68 H 0.193261 0.214149 0.756885 0.037 Uiso 1 1 calc R U . . .
C69 C 0.20890(18) 0.32969(16) 0.72352(12) 0.0385(6) Uani 1 1 d . . . . .
H69 H 0.266394 0.320774 0.735276 0.046 Uiso 1 1 calc R U . . .
C70 C 0.1687(2) 0.40635(16) 0.69386(13) 0.0447(7) Uani 1 1 d . . . . .
H70 H 0.198748 0.449235 0.684720 0.054 Uiso 1 1 calc R U . . .
C71 C 0.0827(2) 0.41849(15) 0.67787(13) 0.0446(7) Uani 1 1 d . . . . .
H71 H 0.053879 0.470343 0.658302 0.054 Uiso 1 1 calc R U . . .
C72 C 0.03878(19) 0.35346(15) 0.69089(12) 0.0383(6) Uani 1 1 d . . . . .
H72 H -0.019622 0.363666 0.680260 0.046 Uiso 1 1 calc R U . . .
C73 C 0.05074(16) 0.14932(14) 0.65445(11) 0.0290(5) Uani 1 1 d . . . . .
C74 C 0.05539(16) 0.19486(15) 0.59256(11) 0.0332(5) Uani 1 1 d . . . . .
H74 H 0.053824 0.252276 0.592149 0.040 Uiso 1 1 calc R U . . .
C75 C 0.06222(17) 0.15845(18) 0.53175(12) 0.0411(6) Uani 1 1 d . . . . .
H75 H 0.063834 0.191833 0.492012 0.049 Uiso 1 1 calc R U . . .
C76 C 0.06663(17) 0.07323(17) 0.52970(13) 0.0427(7) Uani 1 1 d . . . . .
H76 H 0.071446 0.048615 0.488916 0.051 Uiso 1 1 calc R U . . .
C77 C 0.06379(18) 0.02524(16) 0.58913(13) 0.0421(6) Uani 1 1 d . . . . .
H77 H 0.066851 -0.032450 0.588620 0.051 Uiso 1 1 calc R U . . .
C78 C 0.05638(17) 0.06238(15) 0.64993(12) 0.0351(6) Uani 1 1 d . . . . .
H78 H 0.055085 0.028318 0.689314 0.042 Uiso 1 1 calc R U . . .
C79 C -0.08588(16) 0.23293(13) 0.75307(11) 0.0287(5) Uani 1 1 d . . . . .
C80 C -0.14908(18) 0.20099(16) 0.73096(14) 0.0445(7) Uani 1 1 d . . . . .
H80 H -0.125237 0.159520 0.697715 0.053 Uiso 1 1 calc R U . . .
C81 C -0.2446(2) 0.22781(19) 0.75589(17) 0.0596(8) Uani 1 1 d . . . . .
H81 H -0.283594 0.204749 0.739172 0.071 Uiso 1 1 calc R U . . .
C82 C -0.2833(2) 0.28908(18) 0.80584(16) 0.0544(8) Uani 1 1 d . . . . .
H82 H -0.347840 0.306376 0.823680 0.065 Uiso 1 1 calc R U . . .
C83 C -0.22443(19) 0.32360(16) 0.82837(13) 0.0441(6) Uani 1 1 d . . . . .
H83 H -0.249006 0.365207 0.861503 0.053 Uiso 1 1 calc R U . . .
C84 C -0.12859(17) 0.29661(15) 0.80187(12) 0.0353(6) Uani 1 1 d . . . . .
H84 H -0.090442 0.322089 0.817250 0.042 Uiso 1 1 calc R U . . .
C85 C 0.06928(16) 0.12502(13) 0.78535(11) 0.0279(5) Uani 1 1 d . . . . .
C86 C 0.01970(18) 0.12105(14) 0.85240(11) 0.0329(5) Uani 1 1 d . . . . .
H86 H -0.041897 0.155954 0.864540 0.039 Uiso 1 1 calc R U . . .
C87 C 0.0585(2) 0.06727(15) 0.90158(12) 0.0424(6) Uani 1 1 d . . . . .
H87 H 0.023059 0.067106 0.945712 0.051 Uiso 1 1 calc R U . . .
C88 C 0.1493(2) 0.01401(15) 0.88536(14) 0.0456(7) Uani 1 1 d . . . . .
H88 H 0.175899 -0.021187 0.918508 0.055 Uiso 1 1 calc R U . . .
C89 C 0.19999(19) 0.01360(15) 0.81960(14) 0.0413(6) Uani 1 1 d . . . . .
H89 H 0.260790 -0.022977 0.807701 0.050 Uiso 1 1 calc R U . . .
C90 C 0.16030(17) 0.06782(14) 0.77108(12) 0.0343(5) Uani 1 1 d . . . . .
H90 H 0.195748 0.066232 0.726836 0.041 Uiso 1 1 calc R U . . .
Co1 Co 0.61283(2) 0.06063(2) 0.55510(2) 0.02147(8) Uani 1 1 d . . . . .
Co2 Co 0.06847(2) 0.58395(2) 0.88706(2) 0.02308(8) Uani 1 1 d . . . . .
N1 N 0.47378(12) 0.08253(10) 0.56152(8) 0.0219(4) Uani 1 1 d . . . . .
N2 N 0.37374(12) 0.02288(10) 0.51602(8) 0.0215(4) Uani 1 1 d . . . . .
N3 N 0.66644(12) 0.15505(10) 0.53483(8) 0.0231(4) Uani 1 1 d . . . . .
N4 N 0.66396(13) 0.01223(11) 0.63327(9) 0.0252(4) Uani 1 1 d . . . . .
N5 N 0.04228(13) 0.46995(11) 0.91238(8) 0.0244(4) Uani 1 1 d . . . . .
N6 N -0.01237(12) 0.39237(10) 1.01352(8) 0.0242(4) Uani 1 1 d . . . . .
N7 N 0.19922(12) 0.57912(10) 0.85472(8) 0.0235(4) Uani 1 1 d . . . . .
N8 N 0.01886(13) 0.65813(11) 0.81665(8) 0.0238(4) Uani 1 1 d . . . . .
O1A O 0.5138(3) 0.6490(3) 0.7606(2) 0.0662(9) Uani 0.5 1 d D U P A 1
C91A C 0.5265(6) 0.6225(4) 0.8268(3) 0.0664(12) Uani 0.5 1 d D U P A 1
H91A H 0.465833 0.633871 0.858418 0.080 Uiso 0.5 1 calc R U P A 1
H91B H 0.563106 0.654297 0.840854 0.080 Uiso 0.5 1 calc R U P A 1
C92A C 0.5765(7) 0.5284(4) 0.8273(5) 0.0640(13) Uani 0.5 1 d D U P A 1
H92A H 0.537399 0.496915 0.857010 0.077 Uiso 0.5 1 calc R U P A 1
H92B H 0.634881 0.517522 0.842291 0.077 Uiso 0.5 1 calc R U P A 1
C93A C 0.596(3) 0.5027(9) 0.7535(7) 0.0641(13) Uani 0.5 1 d . U P A 1
H93A H 0.657802 0.462996 0.739483 0.077 Uiso 0.5 1 calc R U P A 1
H93B H 0.548929 0.477196 0.746339 0.077 Uiso 0.5 1 calc R U P A 1
C94A C 0.5880(8) 0.5871(6) 0.7173(4) 0.0644(13) Uani 0.5 1 d . U P A 1
H94A H 0.646855 0.601378 0.709767 0.077 Uiso 0.5 1 calc R U P A 1
H94B H 0.572566 0.585856 0.673683 0.077 Uiso 0.5 1 calc R U P A 1
O1 O 0.5849(3) 0.6412(3) 0.7926(2) 0.0664(9) Uani 0.5 1 d D U P B 2
C91 C 0.5429(5) 0.5998(4) 0.8503(3) 0.0652(12) Uani 0.5 1 d D U P B 2
H91C H 0.475656 0.627096 0.862668 0.078 Uiso 0.5 1 calc R U P B 2
H91D H 0.570130 0.601555 0.888567 0.078 Uiso 0.5 1 calc R U P B 2
C92 C 0.5627(8) 0.5093(5) 0.8299(5) 0.0639(13) Uani 0.5 1 d D U P B 2
H92C H 0.506509 0.490429 0.843550 0.077 Uiso 0.5 1 calc R U P B 2
H92D H 0.611506 0.471080 0.850589 0.077 Uiso 0.5 1 calc R U P B 2
C93 C 0.595(3) 0.5103(9) 0.7541(6) 0.0644(13) Uani 0.5 1 d D U P B 2
H93C H 0.660334 0.477744 0.740423 0.077 Uiso 0.5 1 calc R U P B 2
H93D H 0.557380 0.485923 0.733380 0.077 Uiso 0.5 1 calc R U P B 2
C94 C 0.5811(9) 0.6030(6) 0.7337(4) 0.0633(12) Uani 0.5 1 d D U P B 2
H94C H 0.630711 0.609793 0.695654 0.076 Uiso 0.5 1 calc R U P B 2
H94D H 0.520805 0.628003 0.721432 0.076 Uiso 0.5 1 calc R U P B 2

loop_
_atom_site_aniso_label
_atom_site_aniso_U_11
_atom_site_aniso_U_22
_atom_site_aniso_U_33
_atom_site_aniso_U_23
_atom_site_aniso_U_13
_atom_site_aniso_U_12
B1 0.0310(15) 0.0256(13) 0.0278(13) -0.0044(10) -0.0060(12) -0.0084(11)
C1 0.0232(11) 0.0196(10) 0.0188(10) 0.0018(8) -0.0068(9) -0.0083(8)
C2 0.0321(14) 0.0286(11) 0.0276(12) -0.0093(10) -0.0061(10) -0.0081(10)
C3 0.0232(13) 0.0341(12) 0.0304(12) -0.0118(10) -0.0028(10) -0.0025(10)
C4 0.0192(12) 0.0311(12) 0.0290(12) -0.0009(10) -0.0057(10) -0.0075(9)
C5 0.0314(14) 0.0408(14) 0.0541(16) -0.0029(12) -0.0090(12) -0.0189(11)
C6 0.0251(12) 0.0287(11) 0.0301(12) -0.0088(9) -0.0045(10) -0.0115(10)
C7 0.0225(12) 0.0375(13) 0.0341(13) -0.0095(10) -0.0103(10) -0.0096(10)
C8 0.0241(12) 0.0324(12) 0.0286(12) -0.0056(10) -0.0104(10) -0.0038(10)
C9 0.0384(16) 0.0575(16) 0.0430(15) 0.0079(13) -0.0237(13) -0.0109(13)
C10 0.0310(13) 0.0346(12) 0.0265(12) 0.0054(10) -0.0141(10) -0.0117(10)
C11 0.0399(15) 0.0329(12) 0.0312(12) 0.0090(10) -0.0143(11) -0.0102(11)
C12 0.0520(18) 0.0334(13) 0.0446(15) 0.0091(12) -0.0142(14) -0.0131(12)
C13 0.0514(18) 0.0513(16) 0.0413(15) 0.0179(13) -0.0151(14) -0.0260(14)
C14 0.0367(15) 0.0529(16) 0.0354(14) 0.0049(12) -0.0063(12) -0.0129(13)
C15 0.0337(14) 0.0398(13) 0.0278(12) 0.0027(10) -0.0088(11) -0.0127(11)
C16 0.0433(16) 0.0443(14) 0.0358(14) -0.0084(11) -0.0022(12) -0.0138(12)
C17 0.051(2) 0.071(2) 0.099(3) -0.037(2) -0.0161(19) -0.0164(17)
C18 0.0449(17) 0.0498(16) 0.0497(16) -0.0110(13) -0.0083(14) -0.0053(13)
C19 0.0555(18) 0.0270(12) 0.0402(14) 0.0088(11) -0.0051(13) -0.0046(12)
C20 0.104(3) 0.0349(15) 0.0456(17) 0.0017(13) -0.0046(17) -0.0234(16)
C21 0.064(2) 0.0529(18) 0.065(2) 0.0148(16) -0.0032(17) 0.0118(16)
C22 0.0242(12) 0.0244(11) 0.0324(12) 0.0041(9) -0.0041(10) -0.0121(9)
C23 0.0310(14) 0.0291(12) 0.0327(12) 0.0051(10) -0.0047(11) -0.0091(10)
C24 0.062(2) 0.0410(15) 0.0387(15) 0.0084(12) -0.0115(14) -0.0023(14)
C25 0.071(2) 0.0345(15) 0.0528(18) 0.0118(13) -0.0068(16) 0.0102(14)
C26 0.0571(19) 0.0268(13) 0.0510(17) -0.0011(12) 0.0054(14) 0.0021(12)
C27 0.0427(16) 0.0250(12) 0.0384(14) -0.0007(10) -0.0003(12) -0.0115(11)
C28 0.078(2) 0.0298(13) 0.0404(15) -0.0059(12) -0.0049(15) -0.0061(14)
C29 0.073(3) 0.113(3) 0.069(2) -0.037(2) -0.023(2) 0.001(2)
C30 0.081(3) 0.069(2) 0.0527(19) -0.0226(16) 0.0216(17) -0.0331(19)
C31 0.0403(15) 0.0327(12) 0.0251(12) 0.0041(10) -0.0035(11) -0.0067(11)
C32 0.063(2) 0.0470(15) 0.0389(15) -0.0012(12) -0.0189(14) -0.0135(14)
C33 0.0514(18) 0.0510(16) 0.0388(15) 0.0038(13) 0.0047(13) -0.0103(14)
C34 0.0224(12) 0.0263(11) 0.0196(10) 0.0016(8) -0.0041(9) -0.0116(9)
C35 0.0383(14) 0.0256(11) 0.0328(13) -0.0017(10) -0.0061(11) -0.0171(10)
C36 0.0408(15) 0.0301(12) 0.0287(12) -0.0087(10) -0.0033(11) -0.0146(11)
C37 0.0346(14) 0.0317(12) 0.0216(11) -0.0047(9) -0.0034(10) -0.0113(10)
C38 0.0349(14) 0.0382(13) 0.0316(13) -0.0002(11) -0.0002(11) -0.0103(11)
C39 0.0290(13) 0.0217(10) 0.0267(12) -0.0014(9) -0.0018(10) -0.0107(9)
C40 0.0340(14) 0.0277(11) 0.0191(10) -0.0018(9) 0.0004(10) -0.0144(10)
C41 0.0358(14) 0.0251(11) 0.0217(11) 0.0011(9) -0.0090(10) -0.0149(10)
C42 0.0430(16) 0.0470(14) 0.0233(12) 0.0034(11) -0.0095(11) -0.0160(12)
C43 0.0245(12) 0.0345(12) 0.0208(11) 0.0008(9) -0.0017(9) -0.0114(10)
C44 0.0298(13) 0.0334(12) 0.0304(12) -0.0017(10) -0.0052(10) -0.0065(10)
C45 0.0388(16) 0.0415(14) 0.0347(13) 0.0035(11) -0.0115(12) -0.0032(12)
C46 0.0345(15) 0.0572(16) 0.0333(13) -0.0002(12) -0.0137(12) -0.0115(12)
C47 0.0350(15) 0.0466(15) 0.0348(13) -0.0075(11) -0.0083(11) -0.0142(12)
C48 0.0275(13) 0.0359(12) 0.0280(12) -0.0027(10) -0.0038(10) -0.0123(10)
C49 0.0374(15) 0.0308(12) 0.0477(15) -0.0059(11) -0.0152(12) -0.0114(11)
C50 0.085(2) 0.0364(14) 0.0470(16) 0.0015(13) -0.0136(16) -0.0165(15)
C51 0.0443(17) 0.0395(14) 0.0578(17) -0.0137(13) -0.0069(14) -0.0114(12)
C52 0.0454(17) 0.0316(13) 0.0466(15) -0.0008(11) -0.0173(13) -0.0061(11)
C53 0.059(2) 0.0380(15) 0.0644(19) -0.0164(14) -0.0131(16) 0.0012(14)
C54 0.0555(19) 0.0389(15) 0.074(2) 0.0103(14) -0.0263(17) -0.0178(13)
C55 0.0285(13) 0.0315(12) 0.0190(10) 0.0032(9) -0.0076(9) -0.0106(10)
C56 0.0315(14) 0.0347(12) 0.0253(11) 0.0007(10) -0.0063(10) -0.0127(10)
C57 0.0316(14) 0.0424(14) 0.0435(14) -0.0015(12) -0.0091(12) -0.0144(11)
C58 0.0300(14) 0.0438(15) 0.0461(15) -0.0041(12) -0.0105(12) -0.0039(11)
C59 0.0408(16) 0.0317(12) 0.0411(14) -0.0043(11) -0.0152(12) -0.0069(11)
C60 0.0361(14) 0.0304(12) 0.0286(12) 0.0033(10) -0.0142(11) -0.0106(10)
C61 0.0412(16) 0.0264(12) 0.0585(16) -0.0014(11) -0.0272(13) -0.0082(11)
C62 0.101(3) 0.0614(19) 0.0462(17) 0.0049(14) -0.0301(18) -0.0493(19)
C63 0.061(2) 0.081(2) 0.0476(17) -0.0079(15) -0.0018(15) -0.0486(17)
C64 0.0329(14) 0.0316(12) 0.0405(14) 0.0002(10) -0.0093(11) -0.0148(10)
C65 0.0416(16) 0.0416(14) 0.0554(17) 0.0051(13) -0.0093(14) -0.0200(12)
C66 0.0458(17) 0.0392(14) 0.0574(17) -0.0080(13) -0.0213(14) -0.0118(12)
C67 0.0312(13) 0.0268(11) 0.0233(11) -0.0076(9) 0.0008(10) -0.0077(10)
C68 0.0332(14) 0.0294(12) 0.0281(12) -0.0100(10) 0.0004(10) -0.0101(10)
C69 0.0353(15) 0.0442(15) 0.0375(14) -0.0140(12) 0.0032(12) -0.0184(12)
C70 0.0501(18) 0.0381(14) 0.0452(15) -0.0106(12) 0.0096(13) -0.0243(13)
C71 0.0557(19) 0.0269(13) 0.0457(15) 0.0017(11) -0.0004(14) -0.0127(12)
C72 0.0399(15) 0.0321(13) 0.0409(14) -0.0009(11) -0.0069(12) -0.0088(11)
C73 0.0225(12) 0.0321(12) 0.0323(12) -0.0062(10) -0.0047(10) -0.0070(10)
C74 0.0262(13) 0.0391(13) 0.0338(13) -0.0037(11) -0.0062(11) -0.0081(10)
C75 0.0284(14) 0.0635(17) 0.0295(13) -0.0039(12) -0.0083(11) -0.0079(12)
C76 0.0268(14) 0.0623(17) 0.0387(15) -0.0256(13) -0.0098(11) -0.0033(12)
C77 0.0364(15) 0.0415(14) 0.0502(16) -0.0206(13) -0.0085(13) -0.0089(12)
C78 0.0351(14) 0.0352(13) 0.0365(13) -0.0071(11) -0.0072(11) -0.0112(11)
C79 0.0319(13) 0.0268(11) 0.0282(12) -0.0012(9) -0.0065(10) -0.0094(10)
C80 0.0362(16) 0.0437(15) 0.0566(17) -0.0191(13) -0.0069(13) -0.0134(12)
C81 0.0354(17) 0.0598(18) 0.091(2) -0.0246(17) -0.0127(16) -0.0185(14)
C82 0.0267(15) 0.0546(17) 0.076(2) -0.0144(15) 0.0003(14) -0.0078(13)
C83 0.0380(16) 0.0407(14) 0.0471(15) -0.0137(12) -0.0013(13) -0.0041(12)
C84 0.0325(14) 0.0379(13) 0.0373(13) -0.0076(11) -0.0094(11) -0.0094(11)
C85 0.0365(14) 0.0231(11) 0.0295(12) -0.0049(9) -0.0080(11) -0.0146(10)
C86 0.0427(15) 0.0251(11) 0.0326(13) -0.0058(10) -0.0061(11) -0.0123(10)
C87 0.067(2) 0.0346(13) 0.0298(13) -0.0012(11) -0.0105(13) -0.0202(13)
C88 0.069(2) 0.0317(13) 0.0451(16) 0.0077(12) -0.0292(15) -0.0175(13)
C89 0.0421(16) 0.0305(13) 0.0537(17) 0.0017(12) -0.0172(14) -0.0097(11)
C90 0.0372(15) 0.0299(12) 0.0369(13) -0.0004(10) -0.0070(11) -0.0122(11)
Co1 0.02279(17) 0.02295(15) 0.02325(15) 0.00007(11) -0.00948(12) -0.01014(12)
Co2 0.02576(17) 0.02611(16) 0.01898(15) 0.00258(11) -0.00383(12) -0.01156(12)
N1 0.0237(10) 0.0218(9) 0.0233(9) -0.0013(7) -0.0076(8) -0.0089(8)
N2 0.0196(10) 0.0242(9) 0.0224(9) -0.0006(7) -0.0047(8) -0.0084(7)
N3 0.0254(10) 0.0223(9) 0.0244(9) -0.0016(7) -0.0053(8) -0.0109(8)
N4 0.0258(10) 0.0271(9) 0.0242(9) 0.0006(8) -0.0089(8) -0.0075(8)
N5 0.0273(10) 0.0272(9) 0.0203(9) -0.0007(7) -0.0038(8) -0.0113(8)
N6 0.0275(11) 0.0246(9) 0.0218(9) -0.0003(7) -0.0028(8) -0.0114(8)
N7 0.0242(10) 0.0247(9) 0.0223(9) 0.0001(7) -0.0033(8) -0.0099(8)
N8 0.0278(10) 0.0264(9) 0.0208(9) 0.0022(7) -0.0069(8) -0.0126(8)
O1A 0.062(2) 0.0570(18) 0.080(2) 0.0045(16) -0.0113(17) -0.0222(17)
C91A 0.067(2) 0.062(2) 0.073(2) -0.0063(19) -0.010(2) -0.025(2)
C92A 0.070(2) 0.060(2) 0.0680(19) -0.0023(19) -0.016(2) -0.026(2)
C93A 0.069(2) 0.058(2) 0.070(2) -0.0043(18) -0.015(2) -0.023(2)
C94A 0.066(2) 0.059(2) 0.071(2) 0.0010(19) -0.017(2) -0.021(2)
O1 0.074(2) 0.0580(18) 0.0710(19) 0.0041(15) -0.0146(17) -0.0271(16)
C91 0.069(2) 0.056(2) 0.069(2) 0.0039(19) -0.009(2) -0.022(2)
C92 0.072(2) 0.057(2) 0.068(2) -0.002(2) -0.016(2) -0.026(2)
C93 0.068(2) 0.058(2) 0.070(2) -0.0042(19) -0.015(2) -0.023(2)
C94 0.065(2) 0.058(2) 0.070(2) -0.0001(18) -0.016(2) -0.022(2)

loop_
_atom_type_symbol
_atom_type_description
_atom_type_scat_dispersion_real
_atom_type_scat_dispersion_imag
_atom_type_scat_source
C C 0.0033 0.0016 'International Tables Vol C Tables 4.2.6.8 and 6.1.1.4'
H H 0.0000 0.0000 'International Tables Vol C Tables 4.2.6.8 and 6.1.1.4'
B B 0.0013 0.0007 'International Tables Vol C Tables 4.2.6.8 and 6.1.1.4'
N N 0.0061 0.0033 'International Tables Vol C Tables 4.2.6.8 and 6.1.1.4'
O O 0.0106 0.0060 'International Tables Vol C Tables 4.2.6.8 and 6.1.1.4'
Co Co 0.3494 0.9721 'International Tables Vol C Tables 4.2.6.8 and 6.1.1.4'

loop_
_geom_angle_atom_site_label_1
_geom_angle_atom_site_label_2
_geom_angle_atom_site_label_3
_geom_angle
_geom_angle_site_symmetry_1
_geom_angle_site_symmetry_3
C85 B1 C79 109.25(19) . .
C85 B1 C73 111.17(17) . .
C79 B1 C73 107.46(17) . .
C85 B1 C67 109.04(18) . .
C79 B1 C67 110.41(17) . .
C73 B1 C67 109.50(19) . .
N2 C1 N1 124.30(18) . .
N2 C1 C1 118.3(2) . 2_656
N1 C1 C1 117.4(2) . 2_656
N1 C2 C3 122.79(19) . .
N1 C2 H2 118.6 . .
C3 C2 H2 118.6 . .
C2 C3 C4 117.7(2) . .
C2 C3 H3 121.2 . .
C4 C3 H3 121.2 . .
N2 C4 C3 121.9(2) . .
N2 C4 H4 119.1 . .
C3 C4 H4 119.1 . .
C6 C5 H5A 109.5 . .
C6 C5 H5B 109.5 . .
H5A C5 H5B 109.5 . .
C6 C5 H5C 109.5 . .
H5A C5 H5C 109.5 . .
H5B C5 H5C 109.5 . .
N3 C6 C7 123.1(2) . .
N3 C6 C5 119.8(2) . .
C7 C6 C5 117.1(2) . .
C6 C7 C8 130.1(2) . .
C6 C7 H7 115.0 . .
C8 C7 H7 115.0 . .
N4 C8 C7 123.40(19) . .
N4 C8 C9 120.4(2) . .
C7 C8 C9 116.2(2) . .
C8 C9 H9A 109.5 . .
C8 C9 H9B 109.5 . .
H9A C9 H9B 109.5 . .
C8 C9 H9C 109.5 . .
H9A C9 H9C 109.5 . .
H9B C9 H9C 109.5 . .
C11 C10 C15 120.7(2) . .
C11 C10 N4 120.5(2) . .
C15 C10 N4 118.63(19) . .
C12 C11 C10 118.0(2) . .
C12 C11 C19 118.4(2) . .
C10 C11 C19 123.5(2) . .
C13 C12 C11 121.6(2) . .
C13 C12 H12 119.2 . .
C11 C12 H12 119.2 . .
C14 C13 C12 120.0(3) . .
C14 C13 H13 120.0 . .
C12 C13 H13 120.0 . .
C13 C14 C15 121.1(3) . .
C13 C14 H14 119.4 . .
C15 C14 H14 119.4 . .
C14 C15 C10 118.6(2) . .
C14 C15 C16 119.8(2) . .
C10 C15 C16 121.7(2) . .
C15 C16 C18 112.7(2) . .
C15 C16 C17 110.1(2) . .
C18 C16 C17 110.0(2) . .
C15 C16 H16 107.9 . .
C18 C16 H16 107.9 . .
C17 C16 H16 107.9 . .
C16 C17 H17A 109.5 . .
C16 C17 H17B 109.5 . .
H17A C17 H17B 109.5 . .
C16 C17 H17C 109.5 . .
H17A C17 H17C 109.5 . .
H17B C17 H17C 109.5 . .
C16 C18 H18A 109.5 . .
C16 C18 H18B 109.5 . .
H18A C18 H18B 109.5 . .
C16 C18 H18C 109.5 . .
H18A C18 H18C 109.5 . .
H18B C18 H18C 109.5 . .
C11 C19 C20 110.9(2) . .
C11 C19 C21 110.4(2) . .
C20 C19 C21 110.2(2) . .
C11 C19 H19 108.4 . .
C20 C19 H19 108.4 . .
C21 C19 H19 108.4 . .
C19 C20 H20A 109.5 . .
C19 C20 H20B 109.5 . .
H20A C20 H20B 109.5 . .
C19 C20 H20C 109.5 . .
H20A C20 H20C 109.5 . .
H20B C20 H20C 109.5 . .
C19 C21 H21A 109.5 . .
C19 C21 H21B 109.5 . .
H21A C21 H21B 109.5 . .
C19 C21 H21C 109.5 . .
H21A C21 H21C 109.5 . .
H21B C21 H21C 109.5 . .
C23 C22 C27 120.8(2) . .
C23 C22 N3 120.61(19) . .
C27 C22 N3 118.40(19) . .
C24 C23 C22 118.3(2) . .
C24 C23 C31 118.8(2) . .
C22 C23 C31 122.86(19) . .
C25 C24 C23 121.2(2) . .
C25 C24 H24 119.4 . .
C23 C24 H24 119.4 . .
C26 C25 C24 119.9(2) . .
C26 C25 H25 120.0 . .
C24 C25 H25 120.0 . .
C25 C26 C27 121.5(2) . .
C25 C26 H26 119.3 . .
C27 C26 H26 119.3 . .
C26 C27 C22 118.2(2) . .
C26 C27 C28 119.6(2) . .
C22 C27 C28 122.2(2) . .
C27 C28 C30 113.2(2) . .
C27 C28 C29 111.9(3) . .
C30 C28 C29 109.0(2) . .
C27 C28 H28 107.5 . .
C30 C28 H28 107.5 . .
C29 C28 H28 107.5 . .
C28 C29 H29A 109.5 . .
C28 C29 H29B 109.5 . .
H29A C29 H29B 109.5 . .
C28 C29 H29C 109.5 . .
H29A C29 H29C 109.5 . .
H29B C29 H29C 109.5 . .
C28 C30 H30A 109.5 . .
C28 C30 H30B 109.5 . .
H30A C30 H30B 109.5 . .
C28 C30 H30C 109.5 . .
H30A C30 H30C 109.5 . .
H30B C30 H30C 109.5 . .
C23 C31 C33 111.5(2) . .
C23 C31 C32 111.0(2) . .
C33 C31 C32 110.4(2) . .
C23 C31 H31 107.9 . .
C33 C31 H31 107.9 . .
C32 C31 H31 107.9 . .
C31 C32 H32A 109.5 . .
C31 C32 H32B 109.5 . .
H32A C32 H32B 109.5 . .
C31 C32 H32C 109.5 . .
H32A C32 H32C 109.5 . .
H32B C32 H32C 109.5 . .
C31 C33 H33A 109.5 . .
C31 C33 H33B 109.5 . .
H33A C33 H33B 109.5 . .
C31 C33 H33C 109.5 . .
H33A C33 H33C 109.5 . .
H33B C33 H33C 109.5 . .
N5 C34 N6 124.58(18) . .
N5 C34 C34 117.4(2) . 2_567
N6 C34 C34 118.1(2) . 2_567
N6 C35 C36 122.5(2) . .
N6 C35 H35 118.8 . .
C36 C35 H35 118.8 . .
C35 C36 C37 117.8(2) . .
C35 C36 H36 121.1 . .
C37 C36 H36 121.1 . .
N5 C37 C36 121.9(2) . .
N5 C37 H37 119.0 . .
C36 C37 H37 119.0 . .
C39 C38 H38A 109.5 . .
C39 C38 H38B 109.5 . .
H38A C38 H38B 109.5 . .
C39 C38 H38C 109.5 . .
H38A C38 H38C 109.5 . .
H38B C38 H38C 109.5 . .
N7 C39 C40 123.1(2) . .
N7 C39 C38 119.56(19) . .
C40 C39 C38 117.33(19) . .
C41 C40 C39 129.7(2) . .
C41 C40 H40 115.2 . .
C39 C40 H40 115.2 . .
N8 C41 C40 123.53(19) . .
N8 C41 C42 119.4(2) . .
C40 C41 C42 117.0(2) . .
C41 C42 H42A 109.5 . .
C41 C42 H42B 109.5 . .
H42A C42 H42B 109.5 . .
C41 C42 H42C 109.5 . .
H42A C42 H42C 109.5 . .
H42B C42 H42C 109.5 . .
C48 C43 C44 120.75(19) . .
C48 C43 N7 117.90(18) . .
C44 C43 N7 121.21(18) . .
C45 C44 C43 118.1(2) . .
C45 C44 C52 118.7(2) . .
C43 C44 C52 123.20(19) . .
C46 C45 C44 121.3(2) . .
C46 C45 H45 119.4 . .
C44 C45 H45 119.4 . .
C45 C46 C47 120.3(2) . .
C45 C46 H46 119.8 . .
C47 C46 H46 119.8 . .
C46 C47 C48 121.1(2) . .
C46 C47 H47 119.4 . .
C48 C47 H47 119.4 . .
C47 C48 C43 118.4(2) . .
C47 C48 C49 120.1(2) . .
C43 C48 C49 121.49(19) . .
C48 C49 C50 111.7(2) . .
C48 C49 C51 113.2(2) . .
C50 C49 C51 110.0(2) . .
C48 C49 H49 107.2 . .
C50 C49 H49 107.2 . .
C51 C49 H49 107.2 . .
C49 C50 H50A 109.5 . .
C49 C50 H50B 109.5 . .
H50A C50 H50B 109.5 . .
C49 C50 H50C 109.5 . .
H50A C50 H50C 109.5 . .
H50B C50 H50C 109.5 . .
C49 C51 H51A 109.5 . .
C49 C51 H51B 109.5 . .
H51A C51 H51B 109.5 . .
C49 C51 H51C 109.5 . .
H51A C51 H51C 109.5 . .
H51B C51 H51C 109.5 . .
C44 C52 C53 111.3(2) . .
C44 C52 C54 111.1(2) . .
C53 C52 C54 110.0(2) . .
C44 C52 H52 108.1 . .
C53 C52 H52 108.1 . .
C54 C52 H52 108.1 . .
C52 C53 H53A 109.5 . .
C52 C53 H53B 109.5 . .
H53A C53 H53B 109.5 . .
C52 C53 H53C 109.5 . .
H53A C53 H53C 109.5 . .
H53B C53 H53C 109.5 . .
C52 C54 H54A 109.5 . .
C52 C54 H54B 109.5 . .
H54A C54 H54B 109.5 . .
C52 C54 H54C 109.5 . .
H54A C54 H54C 109.5 . .
H54B C54 H54C 109.5 . .
C60 C55 C56 120.6(2) . .
C60 C55 N8 119.14(19) . .
C56 C55 N8 120.23(19) . .
C57 C56 C55 118.6(2) . .
C57 C56 C64 119.2(2) . .
C55 C56 C64 122.2(2) . .
C58 C57 C56 121.3(2) . .
C58 C57 H57 119.4 . .
C56 C57 H57 119.4 . .
C59 C58 C57 119.5(2) . .
C59 C58 H58 120.2 . .
C57 C58 H58 120.2 . .
C58 C59 C60 121.4(2) . .
C58 C59 H59 119.3 . .
C60 C59 H59 119.3 . .
C59 C60 C55 118.5(2) . .
C59 C60 C61 119.3(2) . .
C55 C60 C61 122.2(2) . .
C62 C61 C63 108.9(2) . .
C62 C61 C60 111.5(2) . .
C63 C61 C60 112.65(19) . .
C62 C61 H61 107.9 . .
C63 C61 H61 107.9 . .
C60 C61 H61 107.9 . .
C61 C62 H62A 109.5 . .
C61 C62 H62B 109.5 . .
H62A C62 H62B 109.5 . .
C61 C62 H62C 109.5 . .
H62A C62 H62C 109.5 . .
H62B C62 H62C 109.5 . .
C61 C63 H63A 109.5 . .
C61 C63 H63B 109.5 . .
H63A C63 H63B 109.5 . .
C61 C63 H63C 109.5 . .
H63A C63 H63C 109.5 . .
H63B C63 H63C 109.5 . .
C66 C64 C56 112.62(19) . .
C66 C64 C65 110.0(2) . .
C56 C64 C65 109.5(2) . .
C66 C64 H64 108.2 . .
C56 C64 H64 108.2 . .
C65 C64 H64 108.2 . .
C64 C65 H65A 109.5 . .
C64 C65 H65B 109.5 . .
H65A C65 H65B 109.5 . .
C64 C65 H65C 109.5 . .
H65A C65 H65C 109.5 . .
H65B C65 H65C 109.5 . .
C64 C66 H66A 109.5 . .
C64 C66 H66B 109.5 . .
H66A C66 H66B 109.5 . .
C64 C66 H66C 109.5 . .
H66A C66 H66C 109.5 . .
H66B C66 H66C 109.5 . .
C68 C67 C72 114.6(2) . .
C68 C67 B1 123.76(19) . .
C72 C67 B1 121.6(2) . .
C69 C68 C67 122.9(2) . .
C69 C68 H68 118.5 . .
C67 C68 H68 118.5 . .
C70 C69 C68 120.6(2) . .
C70 C69 H69 119.7 . .
C68 C69 H69 119.7 . .
C69 C70 C71 118.6(2) . .
C69 C70 H70 120.7 . .
C71 C70 H70 120.7 . .
C70 C71 C72 120.3(2) . .
C70 C71 H71 119.8 . .
C72 C71 H71 119.8 . .
C71 C72 C67 122.9(2) . .
C71 C72 H72 118.5 . .
C67 C72 H72 118.5 . .
C74 C73 C78 114.5(2) . .
C74 C73 B1 123.34(19) . .
C78 C73 B1 121.8(2) . .
C75 C74 C73 123.0(2) . .
C75 C74 H74 118.5 . .
C73 C74 H74 118.5 . .
C76 C75 C74 120.5(2) . .
C76 C75 H75 119.7 . .
C74 C75 H75 119.7 . .
C77 C76 C75 118.7(2) . .
C77 C76 H76 120.6 . .
C75 C76 H76 120.6 . .
C76 C77 C78 120.4(2) . .
C76 C77 H77 119.8 . .
C78 C77 H77 119.8 . .
C77 C78 C73 122.8(2) . .
C77 C78 H78 118.6 . .
C73 C78 H78 118.6 . .
C80 C79 C84 114.2(2) . .
C80 C79 B1 123.2(2) . .
C84 C79 B1 122.53(19) . .
C81 C80 C79 123.2(2) . .
C81 C80 H80 118.4 . .
C79 C80 H80 118.4 . .
C80 C81 C82 120.4(3) . .
C80 C81 H81 119.8 . .
C82 C81 H81 119.8 . .
C83 C82 C81 118.6(3) . .
C83 C82 H82 120.7 . .
C81 C82 H82 120.7 . .
C82 C83 C84 120.1(2) . .
C82 C83 H83 120.0 . .
C84 C83 H83 120.0 . .
C83 C84 C79 123.5(2) . .
C83 C84 H84 118.3 . .
C79 C84 H84 118.3 . .
C86 C85 C90 114.6(2) . .
C86 C85 B1 123.5(2) . .
C90 C85 B1 121.7(2) . .
C87 C86 C85 122.8(2) . .
C87 C86 H86 118.6 . .
C85 C86 H86 118.6 . .
C88 C87 C86 120.3(2) . .
C88 C87 H87 119.9 . .
C86 C87 H87 119.9 . .
C87 C88 C89 119.2(2) . .
C87 C88 H88 120.4 . .
C89 C88 H88 120.4 . .
C88 C89 C90 119.8(2) . .
C88 C89 H89 120.1 . .
C90 C89 H89 120.1 . .
C89 C90 C85 123.3(2) . .
C89 C90 H90 118.4 . .
C85 C90 H90 118.4 . .
N3 Co1 N4 98.97(7) . .
N3 Co1 N2 121.76(7) . 2_656
N4 Co1 N2 115.95(7) . 2_656
N3 Co1 N1 119.30(7) . .
N4 Co1 N1 118.73(7) . .
N2 Co1 N1 83.68(7) 2_656 .
N8 Co2 N7 98.45(7) . .
N8 Co2 N5 122.04(7) . .
N7 Co2 N5 115.66(7) . .
N8 Co2 N6 121.89(7) . 2_567
N7 Co2 N6 116.98(7) . 2_567
N5 Co2 N6 83.36(7) . 2_567
C2 N1 C1 115.99(18) . .
C2 N1 Co1 133.97(14) . .
C1 N1 Co1 109.97(13) . .
C4 N2 C1 117.35(17) . .
C4 N2 Co1 132.18(14) . 2_656
C1 N2 Co1 110.37(13) . 2_656
C6 N3 C22 120.62(17) . .
C6 N3 Co1 118.51(14) . .
C22 N3 Co1 120.75(13) . .
C8 N4 C10 122.61(17) . .
C8 N4 Co1 118.72(15) . .
C10 N4 Co1 118.54(13) . .
C37 N5 C34 116.92(18) . .
C37 N5 Co2 132.10(15) . .
C34 N5 Co2 110.86(13) . .
C35 N6 C34 116.27(17) . .
C35 N6 Co2 133.53(15) . 2_567
C34 N6 Co2 110.15(12) . 2_567
C39 N7 C43 121.16(18) . .
C39 N7 Co2 118.18(14) . .
C43 N7 Co2 120.62(14) . .
C41 N8 C55 119.49(17) . .
C41 N8 Co2 117.72(14) . .
C55 N8 Co2 122.44(13) . .
C91A O1A C94A 104.2(6) . .
O1A C91A C92A 109.1(6) . .
O1A C91A H91A 109.9 . .
C92A C91A H91A 109.9 . .
O1A C91A H91B 109.9 . .
C92A C91A H91B 109.9 . .
H91A C91A H91B 108.3 . .
C91A C92A C93A 104.2(11) . .
C91A C92A H92A 110.9 . .
C93A C92A H92A 110.9 . .
C91A C92A H92B 110.9 . .
C93A C92A H92B 110.9 . .
H92A C92A H92B 108.9 . .
C94A C93A C92A 101.5(11) . .
C94A C93A H93A 111.5 . .
C92A C93A H93A 111.5 . .
C94A C93A H93B 111.5 . .
C92A C93A H93B 111.5 . .
H93A C93A H93B 109.3 . .
O1A C94A C93A 105.9(11) . .
O1A C94A H94A 110.5 . .
C93A C94A H94A 110.5 . .
O1A C94A H94B 110.5 . .
C93A C94A H94B 110.5 . .
H94A C94A H94B 108.7 . .
C91 O1 C94 108.4(6) . .
O1 C91 C92 105.3(6) . .
O1 C91 H91C 110.7 . .
C92 C91 H91C 110.7 . .
O1 C91 H91D 110.7 . .
C92 C91 H91D 110.7 . .
H91C C91 H91D 108.8 . .
C91 C92 C93 105.3(8) . .
C91 C92 H92C 110.7 . .
C93 C92 H92C 110.7 . .
C91 C92 H92D 110.7 . .
C93 C92 H92D 110.7 . .
H92C C92 H92D 108.8 . .
C94 C93 C92 105.4(10) . .
C94 C93 H93C 110.7 . .
C92 C93 H93C 110.7 . .
C94 C93 H93D 110.7 . .
C92 C93 H93D 110.7 . .
H93C C93 H93D 108.8 . .
O1 C94 C93 103.7(10) . .
O1 C94 H94C 111.0 . .
C93 C94 H94C 111.0 . .
O1 C94 H94D 111.0 . .
C93 C94 H94D 111.0 . .
H94C C94 H94D 109.0 . .

loop_
_geom_bond_atom_site_label_1
_geom_bond_atom_site_label_2
_geom_bond_distance
_geom_bond_site_symmetry_2
B1 C85 1.642(3) .
B1 C79 1.640(3) .
B1 C73 1.649(3) .
B1 C67 1.657(3) .
C1 N2 1.362(3) .
C1 N1 1.376(2) .
C1 C1 1.408(4) 2_656
C2 N1 1.340(3) .
C2 C3 1.381(3) .
C2 H2 0.9300 .
C3 C4 1.384(3) .
C3 H3 0.9300 .
C4 N2 1.334(3) .
C4 H4 0.9300 .
C5 C6 1.508(3) .
C5 H5A 0.9600 .
C5 H5B 0.9600 .
C5 H5C 0.9600 .
C6 N3 1.340(3) .
C6 C7 1.395(3) .
C7 C8 1.399(3) .
C7 H7 0.9300 .
C8 N4 1.337(3) .
C8 C9 1.511(3) .
C9 H9A 0.9600 .
C9 H9B 0.9600 .
C9 H9C 0.9600 .
C10 C11 1.403(3) .
C10 C15 1.402(3) .
C10 N4 1.441(3) .
C11 C12 1.391(3) .
C11 C19 1.516(3) .
C12 C13 1.373(4) .
C12 H12 0.9300 .
C13 C14 1.366(4) .
C13 H13 0.9300 .
C14 C15 1.393(3) .
C14 H14 0.9300 .
C15 C16 1.519(3) .
C16 C18 1.521(4) .
C16 C17 1.524(4) .
C16 H16 0.9800 .
C17 H17A 0.9600 .
C17 H17B 0.9600 .
C17 H17C 0.9600 .
C18 H18A 0.9600 .
C18 H18B 0.9600 .
C18 H18C 0.9600 .
C19 C20 1.528(4) .
C19 C21 1.533(4) .
C19 H19 0.9800 .
C20 H20A 0.9600 .
C20 H20B 0.9600 .
C20 H20C 0.9600 .
C21 H21A 0.9600 .
C21 H21B 0.9600 .
C21 H21C 0.9600 .
C22 C23 1.399(3) .
C22 C27 1.408(3) .
C22 N3 1.436(3) .
C23 C24 1.390(3) .
C23 C31 1.514(3) .
C24 C25 1.381(4) .
C24 H24 0.9300 .
C25 C26 1.366(4) .
C25 H25 0.9300 .
C26 C27 1.390(3) .
C26 H26 0.9300 .
C27 C28 1.507(3) .
C28 C30 1.512(4) .
C28 C29 1.512(5) .
C28 H28 0.9800 .
C29 H29A 0.9600 .
C29 H29B 0.9600 .
C29 H29C 0.9600 .
C30 H30A 0.9600 .
C30 H30B 0.9600 .
C30 H30C 0.9600 .
C31 C33 1.520(4) .
C31 C32 1.525(3) .
C31 H31 0.9800 .
C32 H32A 0.9600 .
C32 H32B 0.9600 .
C32 H32C 0.9600 .
C33 H33A 0.9600 .
C33 H33B 0.9600 .
C33 H33C 0.9600 .
C34 N5 1.363(3) .
C34 N6 1.371(3) .
C34 C34 1.412(4) 2_567
C35 N6 1.337(3) .
C35 C36 1.383(3) .
C35 H35 0.9300 .
C36 C37 1.382(3) .
C36 H36 0.9300 .
C37 N5 1.339(3) .
C37 H37 0.9300 .
C38 C39 1.504(3) .
C38 H38A 0.9600 .
C38 H38B 0.9600 .
C38 H38C 0.9600 .
C39 N7 1.336(3) .
C39 C40 1.399(3) .
C40 C41 1.396(3) .
C40 H40 0.9300 .
C41 N8 1.337(3) .
C41 C42 1.516(3) .
C42 H42A 0.9600 .
C42 H42B 0.9600 .
C42 H42C 0.9600 .
C43 C48 1.407(3) .
C43 C44 1.408(3) .
C43 N7 1.437(3) .
C44 C45 1.399(3) .
C44 C52 1.513(3) .
C45 C46 1.373(3) .
C45 H45 0.9300 .
C46 C47 1.372(3) .
C46 H46 0.9300 .
C47 C48 1.397(3) .
C47 H47 0.9300 .
C48 C49 1.516(3) .
C49 C50 1.516(4) .
C49 C51 1.530(3) .
C49 H49 0.9800 .
C50 H50A 0.9600 .
C50 H50B 0.9600 .
C50 H50C 0.9600 .
C51 H51A 0.9600 .
C51 H51B 0.9600 .
C51 H51C 0.9600 .
C52 C53 1.536(4) .
C52 C54 1.535(4) .
C52 H52 0.9800 .
C53 H53A 0.9600 .
C53 H53B 0.9600 .
C53 H53C 0.9600 .
C54 H54A 0.9600 .
C54 H54B 0.9600 .
C54 H54C 0.9600 .
C55 C60 1.405(3) .
C55 C56 1.403(3) .
C55 N8 1.443(3) .
C56 C57 1.386(3) .
C56 C64 1.528(3) .
C57 C58 1.383(3) .
C57 H57 0.9300 .
C58 C59 1.378(3) .
C58 H58 0.9300 .
C59 C60 1.386(3) .
C59 H59 0.9300 .
C60 C61 1.528(3) .
C61 C62 1.519(4) .
C61 C63 1.516(4) .
C61 H61 0.9800 .
C62 H62A 0.9600 .
C62 H62B 0.9600 .
C62 H62C 0.9600 .
C63 H63A 0.9600 .
C63 H63B 0.9600 .
C63 H63C 0.9600 .
C64 C66 1.524(3) .
C64 C65 1.530(3) .
C64 H64 0.9800 .
C65 H65A 0.9600 .
C65 H65B 0.9600 .
C65 H65C 0.9600 .
C66 H66A 0.9600 .
C66 H66B 0.9600 .
C66 H66C 0.9600 .
C67 C68 1.397(3) .
C67 C72 1.399(3) .
C68 C69 1.391(3) .
C68 H68 0.9300 .
C69 C70 1.371(4) .
C69 H69 0.9300 .
C70 C71 1.379(4) .
C70 H70 0.9300 .
C71 C72 1.393(3) .
C71 H71 0.9300 .
C72 H72 0.9300 .
C73 C74 1.397(3) .
C73 C78 1.407(3) .
C74 C75 1.386(3) .
C74 H74 0.9300 .
C75 C76 1.377(4) .
C75 H75 0.9300 .
C76 C77 1.375(4) .
C76 H76 0.9300 .
C77 C78 1.389(3) .
C77 H77 0.9300 .
C78 H78 0.9300 .
C79 C80 1.398(3) .
C79 C84 1.401(3) .
C80 C81 1.373(4) .
C80 H80 0.9300 .
C81 C82 1.387(4) .
C81 H81 0.9300 .
C82 C83 1.372(4) .
C82 H82 0.9300 .
C83 C84 1.382(3) .
C83 H83 0.9300 .
C84 H84 0.9300 .
C85 C86 1.397(3) .
C85 C90 1.403(3) .
C86 C87 1.386(3) .
C86 H86 0.9300 .
C87 C88 1.379(4) .
C87 H87 0.9300 .
C88 C89 1.374(4) .
C88 H88 0.9300 .
C89 C90 1.385(3) .
C89 H89 0.9300 .
C90 H90 0.9300 .
Co1 N3 1.9238(17) .
Co1 N4 1.9310(16) .
Co1 N2 2.0080(16) 2_656
Co1 N1 2.0194(17) .
Co2 N8 1.9288(16) .
Co2 N7 1.9291(18) .
Co2 N5 2.0163(17) .
Co2 N6 2.0182(17) 2_567
O1A C91A 1.410(5) .
O1A C94A 1.443(10) .
C91A C92A 1.498(6) .
C91A H91A 0.9700 .
C91A H91B 0.9700 .
C92A C93A 1.528(14) .
C92A H92A 0.9700 .
C92A H92B 0.9700 .
C93A C94A 1.487(10) .
C93A H93A 0.9700 .
C93A H93B 0.9700 .
C94A H94A 0.9700 .
C94A H94B 0.9700 .
O1 C91 1.413(5) .
O1 C94 1.416(6) .
C91 C92 1.493(6) .
C91 H91C 0.9700 .
C91 H91D 0.9700 .
C92 C93 1.498(7) .
C92 H92C 0.9700 .
C92 H92D 0.9700 .
C93 C94 1.496(6) .
C93 H93C 0.9700 .
C93 H93D 0.9700 .
C94 H94C 0.9700 .
C94 H94D 0.9700 .
